data_1570240
loop_
_publ_author_name
'Ye, Changqing'
'Huang, Rui'
'Chiou, Mong-Feng'
'Wang, Bo'
'Li, Daliang'
'Bao, Hongli'

_publ_section_title
;
 Synthesis of a new fluorophore: wavelength-tunable
 bisbenzo[<i>f</i>]isoindolylidenes.
;
_journal_issue 45
_journal_name_full 'Chemical science'
_journal_page_first 13151
_journal_page_last 13158
_journal_paper_doi 10.1039/d3sc04445a
_journal_volume 14
_journal_year 2023
_chemical_formula_moiety 'C48 H30 N2'
_chemical_formula_sum 'C48 H30 N2'
_chemical_formula_weight 634.74
_space_group_crystal_system monoclinic
_space_group_IT_number 14
_space_group_name_Hall '-P 2yn'
_space_group_name_H-M_alt 'P 1 21/n 1'
_atom_sites_solution_hydrogens geom
_atom_sites_solution_primary dual
_audit_creation_date 2021-05-06
_audit_creation_method
;
Olex2 1.3
(compiled 2020.11.12 svn.r5f609507 for OlexSys, GUI svn.r6272)
;
_audit_update_record
;
2021-12-13 deposited with the CCDC.	2023-11-01 downloaded from the CCDC.
;
_cell_angle_alpha 90
_cell_angle_beta 96.720(5)
_cell_angle_gamma 90
_cell_formula_units_Z 4
_cell_length_a 19.1849(11)
_cell_length_b 8.0013(4)
_cell_length_c 21.2949(13)
_cell_measurement_reflns_used 11851
_cell_measurement_temperature 100.01(13)
_cell_measurement_theta_max 60.2440
_cell_measurement_theta_min 2.8410
_cell_volume 3246.4(3)
_computing_cell_refinement 'CrysAlisPro 1.171.41.93a (Rigaku OD, 2020)'
_computing_data_collection 'CrysAlisPro 1.171.41.93a (Rigaku OD, 2020)'
_computing_data_reduction 'CrysAlisPro 1.171.41.93a (Rigaku OD, 2020)'
_computing_molecular_graphics 'Olex2 1.3 (Dolomanov et al., 2009)'
_computing_publication_material 'Olex2 1.3 (Dolomanov et al., 2009)'
_computing_structure_refinement 'SHELXL 2018/3 (Sheldrick, 2015)'
_computing_structure_solution 'SHELXT 2018/2 (Sheldrick, 2018)'
_diffrn_ambient_environment N~2~
_diffrn_ambient_temperature 100.01(13)
_diffrn_detector 'Hybrid Pixel Array Detector'
_diffrn_detector_area_resol_mean 10.0000
_diffrn_detector_type HyPix
_diffrn_measured_fraction_theta_full 1.000
_diffrn_measured_fraction_theta_max 0.953
_diffrn_measurement_details
;
List of Runs (angles in degrees, time in seconds):

  # Type    Start    End  Width  t~exp~   \w     \q     \k     \f   Frames
#--------------------------------------------------------------------------
  1  \w     20.00  56.00   0.50    0.22    --   72.41-125.00   0.00   72
  2  \w     77.00 108.00   0.50    0.22    --   72.41-125.00   0.00   62
  3  \w     19.00  94.00   0.50    0.22    --   72.41 -95.00  41.00  150
  4  \w     17.00  71.00   0.50    0.22    --   72.41 -38.00  90.00  108
  5  \w     88.00 132.00   0.50    0.22    --   72.41  95.00 150.00   88
  6  \w    -33.00  17.00   0.50    0.06    --   -1.25  95.00 150.00  100
  7  \w    -94.00 -33.00   0.50    0.22    --  -74.91  95.00 150.00  122
  8  \w    -56.00  -1.00   0.50    0.22    --  -74.91  38.00 150.00  110
  9  \w     46.00  71.00   0.50    0.06    --   -1.25  57.00 -90.00   50
 10  \w    -68.00  11.00   0.50    0.06    --   -1.25 -57.00   0.00  158
 11  \w   -131.00 -83.00   0.50    0.22    --  -74.91-125.00 -60.00   96
 12  \w   -142.00-106.00   0.50    0.22    --  -74.91-125.00 -30.00   72
 13  \w   -137.00-107.00   0.50    0.22    --  -74.91 -99.00 -30.00   60
 14  \w   -146.00-101.00   0.50    0.22    --  -74.91 -95.00  41.00   90
 15  \w   -146.00 -90.00   0.50    0.22    --  -74.91 -99.00  90.00  112
 16  \w   -147.00 -88.00   0.50    0.22    --  -74.91 -99.00 120.00  118
 17  \w    -22.00   3.00   0.50    0.06    --   -1.25 -95.00  41.00   50
;
_diffrn_measurement_device 'four-circle diffractometer'
_diffrn_measurement_device_type 'ROD, Synergy Custom system, HyPix'
_diffrn_measurement_method '\w scans'
_diffrn_orient_matrix_type 'CrysAlisPro convention (1999,Acta A55,543-557)'
_diffrn_orient_matrix_UB_11 -0.0486861000
_diffrn_orient_matrix_UB_12 0.0170125000
_diffrn_orient_matrix_UB_13 -0.0499610000
_diffrn_orient_matrix_UB_21 -0.0225750000
_diffrn_orient_matrix_UB_22 -0.1557455000
_diffrn_orient_matrix_UB_23 0.0089921000
_diffrn_orient_matrix_UB_31 -0.0452423000
_diffrn_orient_matrix_UB_32 0.0594362000
_diffrn_orient_matrix_UB_33 0.0378348000
_diffrn_radiation_monochromator mirror
_diffrn_radiation_probe x-ray
_diffrn_radiation_type 'Ga K\a'
_diffrn_radiation_wavelength 1.3405
_diffrn_reflns_av_R_equivalents 0.0457
_diffrn_reflns_av_unetI/netI 0.0403
_diffrn_reflns_Laue_measured_fraction_full 1.000
_diffrn_reflns_Laue_measured_fraction_max 0.953
_diffrn_reflns_limit_h_max 22
_diffrn_reflns_limit_h_min -24
_diffrn_reflns_limit_k_max 10
_diffrn_reflns_limit_k_min -10
_diffrn_reflns_limit_l_max 27
_diffrn_reflns_limit_l_min -25
_diffrn_reflns_number 24902
_diffrn_reflns_point_group_measured_fraction_full 1.000
_diffrn_reflns_point_group_measured_fraction_max 0.953
_diffrn_reflns_theta_full 53.543
_diffrn_reflns_theta_max 61.081
_diffrn_reflns_theta_min 2.868
_diffrn_source 'micro-focus metaljet'
_exptl_absorpt_coefficient_mu 0.367
_exptl_absorpt_correction_T_max 1.00000
_exptl_absorpt_correction_T_min 0.72030
_exptl_absorpt_correction_type multi-scan
_exptl_absorpt_process_details
;
CrysAlisPro 1.171.41.93a (Rigaku Oxford Diffraction, 2020)
Empirical absorption correction using spherical harmonics,
implemented in SCALE3 ABSPACK scaling algorithm.
;
_exptl_crystal_colour 'clear light red'
_exptl_crystal_colour_lustre clear
_exptl_crystal_colour_modifier light
_exptl_crystal_colour_primary red
_exptl_crystal_density_diffrn 1.299
_exptl_crystal_description block
_exptl_crystal_F_000 1328
_exptl_crystal_size_max 0.04
_exptl_crystal_size_mid 0.025
_exptl_crystal_size_min 0.02
_refine_diff_density_max 0.272
_refine_diff_density_min -0.415
_refine_diff_density_rms 0.064
_refine_ls_extinction_method none
_refine_ls_goodness_of_fit_ref 1.086
_refine_ls_hydrogen_treatment constr
_refine_ls_matrix_type full
_refine_ls_number_parameters 451
_refine_ls_number_reflns 7219
_refine_ls_number_restraints 0
_refine_ls_restrained_S_all 1.086
_refine_ls_R_factor_all 0.0778
_refine_ls_R_factor_gt 0.0557
_refine_ls_shift/su_max 0.000
_refine_ls_shift/su_mean 0.000
_refine_ls_structure_factor_coef Fsqd
_refine_ls_weighting_details 'w=1/[\s^2^(Fo^2^)+(0.0520P)^2^+3.7652P] where P=(Fo^2^+2Fc^2^)/3'
_refine_ls_weighting_scheme calc
_refine_ls_wR_factor_gt 0.1406
_refine_ls_wR_factor_ref 0.1627
_reflns_Friedel_coverage 0.000
_reflns_number_gt 5483
_reflns_number_total 7219
_reflns_threshold_expression 'I > 2\s(I)'
_cod_data_source_file d3sc04445a2.cif
_cod_data_source_block ycq-ph_auto
_cod_depositor_comments 'Adding full bibliography for 1570237--1570240.cif.'
_cod_database_code 1570240
_shelx_shelxl_version_number 2018/3
_chemical_oxdiff_formula CNH
_shelx_space_group_comment
;
The symmetry employed for this shelxl refinement is uniquely defined
by the following loop, which should always be used as a source of
symmetry information in preference to the above space-group names.
They are only intended as comments.
;
_reflns_odcompleteness_completeness 99.78
_reflns_odcompleteness_iscentric 1
_reflns_odcompleteness_theta 56.82
_olex2_refinement_description
;
1. Fixed Uiso
 At 1.2 times of:
  All C(H) groups
2.a Aromatic/amide H refined with riding coordinates:
 C00F(H00F), C00K(H00K), C00N(H00N), C00O(H00O), C00P(H00P), C00Q(H00Q),
 C00R(H00R), C00S(H00S), C00T(H00T), C00U(H00U), C00V(H00V), C00W(H00W),
 C00X(H00X), C00Y(H00Y), C00Z(H00Z), C010(H010), C011(H011), C012(H012),
 C013(H013), C014(H014), C015(H015), C016(H016), C017(H017), C018(H018),
 C019(H019), C01A(H01A), C01B(H01B), C01C(H01C), C01D(H01D), C01E(H01E)
;
_olex2_submission_special_instructions 'No special instructions were received'
_oxdiff_exptl_absorpt_empirical_details
;
Empirical correction (ABSPACK) includes:
- Absorption correction using spherical harmonics
- Frame scaling
;
_oxdiff_exptl_absorpt_empirical_full_max 1.796
_oxdiff_exptl_absorpt_empirical_full_min 0.613

loop_
_space_group_symop_operation_xyz
'x, y, z'
'-x+1/2, y+1/2, -z+1/2'
'-x, -y, -z'
'x-1/2, -y-1/2, z-1/2'

loop_
_atom_site_label
_atom_site_type_symbol
_atom_site_fract_x
_atom_site_fract_y
_atom_site_fract_z
_atom_site_U_iso_or_equiv
_atom_site_adp_type
_atom_site_occupancy
_atom_site_site_symmetry_order
_atom_site_calc_flag
_atom_site_refinement_flags_posn
_atom_site_refinement_flags_adp
_atom_site_refinement_flags_occupancy
_atom_site_disorder_assembly
_atom_site_disorder_group
N001 N 0.33077(9) 0.5996(2) 0.46301(8) 0.0265(4) Uani 1 1 d . . . . .
N002 N 0.36429(9) 0.5014(2) 0.63110(8) 0.0276(4) Uani 1 1 d . . . . .
C003 C 0.44461(11) 0.6898(3) 0.46356(10) 0.0258(4) Uani 1 1 d . . . . .
C004 C 0.32709(11) 0.5373(3) 0.57230(10) 0.0262(4) Uani 1 1 d . . . . .
C005 C 0.36087(11) 0.6119(3) 0.52624(10) 0.0266(4) Uani 1 1 d . . . . .
C006 C 0.26156(11) 0.3514(3) 0.62248(10) 0.0269(4) Uani 1 1 d . . . . .
C007 C 0.19636(11) 0.4636(3) 0.52663(10) 0.0269(4) Uani 1 1 d . . . . .
C008 C 0.48223(11) 0.7392(3) 0.57561(10) 0.0263(4) Uani 1 1 d . . . . .
C009 C 0.35136(12) 0.3316(3) 0.72423(10) 0.0283(4) Uani 1 1 d . . . . .
C00A C 0.14037(11) 0.3503(3) 0.53726(10) 0.0268(4) Uani 1 1 d . . . . .
C00B C 0.18187(11) 0.5936(3) 0.47656(10) 0.0280(4) Uani 1 1 d . . . . .
C00C C 0.37852(11) 0.6421(3) 0.42670(10) 0.0269(4) Uani 1 1 d . . . . .
C00D C 0.32714(11) 0.3951(3) 0.66064(10) 0.0270(4) Uani 1 1 d . . . . .
C00E C 0.14963(11) 0.2323(3) 0.58780(10) 0.0277(4) Uani 1 1 d . . . . .
C00F C 0.50828(11) 0.7332(3) 0.44630(10) 0.0278(4) Uani 1 1 d . . . . .
H00F H 0.516316 0.729783 0.403135 0.033 Uiso 1 1 calc R U . . .
C00G C 0.43216(11) 0.6826(3) 0.52843(10) 0.0248(4) Uani 1 1 d . . . . .
C00H C 0.46737(12) 0.7627(3) 0.64208(10) 0.0276(4) Uani 1 1 d . . . . .
C00I C 0.25761(11) 0.4554(3) 0.56750(10) 0.0251(4) Uani 1 1 d . . . . .
C00J C 0.54906(11) 0.7909(3) 0.55783(10) 0.0266(4) Uani 1 1 d . . . . .
C00K C 0.21064(12) 0.2367(3) 0.63128(10) 0.0287(5) Uani 1 1 d . . . . .
H00K H 0.216433 0.161691 0.666071 0.034 Uiso 1 1 calc R U . . .
C00L C 0.36266(11) 0.6451(3) 0.35772(10) 0.0281(4) Uani 1 1 d . . . . .
C00M C 0.56206(11) 0.7832(3) 0.49321(10) 0.0260(4) Uani 1 1 d . . . . .
C00N C 0.62762(12) 0.8331(3) 0.47649(11) 0.0302(5) Uani 1 1 d . . . . .
H00N H 0.636511 0.824016 0.433657 0.036 Uiso 1 1 calc R U . . .
C00O C 0.39413(12) 0.7623(3) 0.32113(10) 0.0305(5) Uani 1 1 d . . . . .
H00O H 0.428962 0.835663 0.340869 0.037 Uiso 1 1 calc R U . . .
C00P C 0.17683(12) 0.7607(3) 0.49418(11) 0.0306(5) Uani 1 1 d . . . . .
H00P H 0.186259 0.791020 0.537475 0.037 Uiso 1 1 calc R U . . .
C00Q C 0.09459(12) 0.1200(3) 0.59725(11) 0.0304(5) Uani 1 1 d . . . . .
H00Q H 0.101631 0.038612 0.629868 0.036 Uiso 1 1 calc R U . . .
C00R C 0.41160(12) 0.8652(3) 0.65356(11) 0.0311(5) Uani 1 1 d . . . . .
H00R H 0.383823 0.917207 0.619147 0.037 Uiso 1 1 calc R U . . .
C00S C 0.60314(12) 0.8559(3) 0.60171(11) 0.0302(5) Uani 1 1 d . . . . .
H00S H 0.595819 0.864148 0.644964 0.036 Uiso 1 1 calc R U . . .
C00T C 0.31291(12) 0.5351(3) 0.32721(11) 0.0323(5) Uani 1 1 d . . . . .
H00T H 0.291439 0.453813 0.351165 0.039 Uiso 1 1 calc R U . . .
C00U C 0.42263(12) 0.3157(3) 0.74449(10) 0.0309(5) Uani 1 1 d . . . . .
H00U H 0.456152 0.350622 0.717705 0.037 Uiso 1 1 calc R U . . .
C00V C 0.30309(13) 0.2846(3) 0.76512(10) 0.0327(5) Uani 1 1 d . . . . .
H00V H 0.254273 0.298246 0.752479 0.039 Uiso 1 1 calc R U . . .
C00W C 0.07413(12) 0.3547(3) 0.50025(11) 0.0321(5) Uani 1 1 d . . . . .
H00W H 0.065968 0.433399 0.466793 0.038 Uiso 1 1 calc R U . . .
C00X C 0.50752(12) 0.6878(3) 0.69310(10) 0.0315(5) Uani 1 1 d . . . . .
H00X H 0.545922 0.618000 0.686077 0.038 Uiso 1 1 calc R U . . .
C00Y C 0.37506(13) 0.7723(3) 0.25650(10) 0.0331(5) Uani 1 1 d . . . . .
H00Y H 0.396269 0.853522 0.232288 0.040 Uiso 1 1 calc R U . . .
C00Z C 0.16822(12) 0.5522(3) 0.41299(11) 0.0343(5) Uani 1 1 d . . . . .
H00Z H 0.171296 0.438854 0.400300 0.041 Uiso 1 1 calc R U . . .
C010 C 0.67894(12) 0.8943(3) 0.52040(11) 0.0341(5) Uani 1 1 d . . . . .
H010 H 0.722948 0.927574 0.508194 0.041 Uiso 1 1 calc R U . . .
C011 C 0.03198(12) 0.1272(3) 0.56030(11) 0.0338(5) Uani 1 1 d . . . . .
H011 H -0.004568 0.051549 0.567103 0.041 Uiso 1 1 calc R U . . .
C012 C 0.32510(13) 0.6642(3) 0.22708(11) 0.0360(5) Uani 1 1 d . . . . .
H012 H 0.311535 0.672096 0.182820 0.043 Uiso 1 1 calc R U . . .
C013 C 0.29485(13) 0.5440(3) 0.26266(11) 0.0363(5) Uani 1 1 d . . . . .
H013 H 0.261591 0.467629 0.242373 0.044 Uiso 1 1 calc R U . . .
C014 C 0.66595(12) 0.9076(3) 0.58357(12) 0.0352(5) Uani 1 1 d . . . . .
H014 H 0.700960 0.952715 0.614125 0.042 Uiso 1 1 calc R U . . .
C015 C 0.39631(14) 0.8921(3) 0.71466(11) 0.0360(5) Uani 1 1 d . . . . .
H015 H 0.358147 0.962298 0.721991 0.043 Uiso 1 1 calc R U . . .
C016 C 0.15824(12) 0.8830(3) 0.44925(12) 0.0351(5) Uani 1 1 d . . . . .
H016 H 0.154761 0.996368 0.461778 0.042 Uiso 1 1 calc R U . . .
C017 C 0.32595(14) 0.2179(3) 0.82425(11) 0.0372(5) Uani 1 1 d . . . . .
H017 H 0.292746 0.185964 0.851798 0.045 Uiso 1 1 calc R U . . .
C018 C 0.44508(14) 0.2493(3) 0.80357(11) 0.0359(5) Uani 1 1 d . . . . .
H018 H 0.493869 0.238867 0.817060 0.043 Uiso 1 1 calc R U . . .
C019 C 0.02160(13) 0.2471(3) 0.51194(12) 0.0355(5) Uani 1 1 d . . . . .
H019 H -0.022660 0.253805 0.486885 0.043 Uiso 1 1 calc R U . . .
C01A C 0.14476(13) 0.8397(3) 0.38618(12) 0.0385(6) Uani 1 1 d . . . . .
H01A H 0.131791 0.923300 0.355322 0.046 Uiso 1 1 calc R U . . .
C01B C 0.49160(13) 0.7148(3) 0.75419(11) 0.0361(5) Uani 1 1 d . . . . .
H01B H 0.518914 0.662410 0.788790 0.043 Uiso 1 1 calc R U . . .
C01C C 0.39663(14) 0.1980(3) 0.84296(11) 0.0374(5) Uani 1 1 d . . . . .
H01C H 0.412139 0.149232 0.882827 0.045 Uiso 1 1 calc R U . . .
C01D C 0.15017(14) 0.6741(3) 0.36790(12) 0.0398(6) Uani 1 1 d . . . . .
H01D H 0.141491 0.644486 0.324489 0.048 Uiso 1 1 calc R U . . .
C01E C 0.43637(14) 0.8171(3) 0.76504(11) 0.0381(6) Uani 1 1 d . . . . .
H01E H 0.425938 0.835972 0.806983 0.046 Uiso 1 1 calc R U . . .

loop_
_atom_site_aniso_label
_atom_site_aniso_U_11
_atom_site_aniso_U_22
_atom_site_aniso_U_33
_atom_site_aniso_U_23
_atom_site_aniso_U_13
_atom_site_aniso_U_12
N001 0.0298(9) 0.0265(9) 0.0228(9) 0.0005(7) 0.0009(7) 0.0002(7)
N002 0.0310(9) 0.0262(9) 0.0252(9) 0.0013(7) 0.0017(7) 0.0001(7)
C003 0.0297(11) 0.0217(10) 0.0258(10) 0.0013(8) 0.0030(8) 0.0003(8)
C004 0.0322(11) 0.0226(10) 0.0236(10) -0.0010(8) 0.0020(8) -0.0006(8)
C005 0.0308(11) 0.0219(10) 0.0269(10) -0.0019(8) 0.0029(8) 0.0006(8)
C006 0.0309(11) 0.0236(10) 0.0265(10) -0.0009(8) 0.0038(8) 0.0017(8)
C007 0.0315(11) 0.0241(10) 0.0250(10) -0.0012(8) 0.0029(8) 0.0004(8)
C008 0.0325(11) 0.0198(9) 0.0263(10) -0.0003(8) 0.0024(8) 0.0005(8)
C009 0.0355(12) 0.0230(10) 0.0261(10) -0.0008(8) 0.0025(9) -0.0020(9)
C00A 0.0283(11) 0.0236(10) 0.0285(11) -0.0029(8) 0.0038(8) 0.0000(8)
C00B 0.0284(11) 0.0275(10) 0.0283(11) 0.0011(9) 0.0044(8) -0.0008(8)
C00C 0.0330(11) 0.0214(10) 0.0263(10) -0.0002(8) 0.0032(8) 0.0009(8)
C00D 0.0321(11) 0.0239(10) 0.0249(10) -0.0001(8) 0.0030(8) 0.0006(8)
C00E 0.0307(11) 0.0247(10) 0.0277(11) -0.0030(8) 0.0034(8) -0.0013(8)
C00F 0.0330(11) 0.0230(10) 0.0281(11) 0.0016(8) 0.0056(9) 0.0009(8)
C00G 0.0273(10) 0.0219(9) 0.0247(10) 0.0010(8) 0.0006(8) 0.0013(8)
C00H 0.0332(11) 0.0224(10) 0.0265(10) -0.0015(8) 0.0012(8) -0.0031(8)
C00I 0.0262(10) 0.0247(10) 0.0245(10) -0.0027(8) 0.0028(8) -0.0002(8)
C00J 0.0306(11) 0.0198(9) 0.0290(11) 0.0000(8) 0.0013(8) 0.0006(8)
C00K 0.0337(11) 0.0247(10) 0.0282(11) 0.0002(8) 0.0054(9) -0.0004(9)
C00L 0.0317(11) 0.0258(10) 0.0266(10) -0.0011(8) 0.0033(8) 0.0028(8)
C00M 0.0293(11) 0.0198(9) 0.0284(11) -0.0003(8) 0.0018(8) 0.0003(8)
C00N 0.0326(11) 0.0247(10) 0.0336(12) 0.0008(9) 0.0053(9) 0.0013(9)
C00O 0.0373(12) 0.0257(10) 0.0286(11) -0.0002(9) 0.0049(9) 0.0018(9)
C00P 0.0309(11) 0.0278(11) 0.0328(11) 0.0009(9) 0.0021(9) -0.0050(9)
C00Q 0.0337(12) 0.0254(10) 0.0318(11) -0.0027(9) 0.0027(9) -0.0035(9)
C00R 0.0373(12) 0.0238(10) 0.0325(11) 0.0000(9) 0.0056(9) -0.0002(9)
C00S 0.0324(11) 0.0255(10) 0.0323(11) -0.0016(9) 0.0016(9) -0.0006(9)
C00T 0.0373(12) 0.0309(11) 0.0290(11) -0.0008(9) 0.0048(9) -0.0004(9)
C00U 0.0369(12) 0.0269(11) 0.0281(11) 0.0000(9) 0.0009(9) -0.0012(9)
C00V 0.0398(13) 0.0310(11) 0.0273(11) -0.0014(9) 0.0040(9) -0.0057(10)
C00W 0.0336(12) 0.0286(11) 0.0331(12) -0.0006(9) -0.0001(9) 0.0001(9)
C00X 0.0339(12) 0.0284(11) 0.0311(11) 0.0006(9) -0.0008(9) -0.0019(9)
C00Y 0.0418(13) 0.0314(11) 0.0266(11) 0.0032(9) 0.0059(9) 0.0035(10)
C00Z 0.0376(13) 0.0345(12) 0.0307(11) -0.0010(10) 0.0035(9) 0.0011(10)
C010 0.0316(12) 0.0297(11) 0.0407(13) -0.0004(10) 0.0038(10) -0.0049(9)
C011 0.0328(12) 0.0301(11) 0.0383(12) -0.0053(10) 0.0038(10) -0.0082(9)
C012 0.0443(14) 0.0379(13) 0.0253(11) -0.0017(10) 0.0024(10) 0.0077(11)
C013 0.0420(13) 0.0368(12) 0.0296(11) -0.0050(10) 0.0019(10) -0.0022(10)
C014 0.0338(12) 0.0293(11) 0.0414(13) -0.0015(10) -0.0003(10) -0.0036(9)
C015 0.0462(14) 0.0266(11) 0.0368(12) -0.0033(10) 0.0116(10) 0.0006(10)
C016 0.0335(12) 0.0278(11) 0.0432(13) 0.0047(10) 0.0011(10) -0.0040(9)
C017 0.0536(15) 0.0330(12) 0.0250(11) 0.0010(9) 0.0052(10) -0.0109(11)
C018 0.0440(13) 0.0285(11) 0.0336(12) -0.0024(10) -0.0024(10) 0.0020(10)
C019 0.0347(12) 0.0325(12) 0.0388(13) -0.0029(10) 0.0021(10) -0.0022(10)
C01A 0.0364(13) 0.0399(13) 0.0377(13) 0.0139(11) -0.0014(10) -0.0037(10)
C01B 0.0476(14) 0.0316(12) 0.0275(11) 0.0002(9) -0.0027(10) -0.0077(10)
C01C 0.0560(15) 0.0277(11) 0.0265(11) -0.0002(9) -0.0040(10) -0.0030(10)
C01D 0.0426(14) 0.0456(14) 0.0304(12) 0.0039(11) 0.0008(10) -0.0011(11)
C01E 0.0578(16) 0.0303(12) 0.0271(11) -0.0033(9) 0.0086(11) -0.0055(11)

loop_
_atom_type_symbol
_atom_type_description
_atom_type_scat_dispersion_real
_atom_type_scat_dispersion_imag
_atom_type_scat_source
C C 0.0137 0.0067 'International Tables Vol C Tables 4.2.6.8 and 6.1.1.4'
H H 0.0000 0.0000 'International Tables Vol C Tables 4.2.6.8 and 6.1.1.4'
N N 0.0241 0.0134 'International Tables Vol C Tables 4.2.6.8 and 6.1.1.4'

loop_
_geom_angle_atom_site_label_1
_geom_angle_atom_site_label_2
_geom_angle_atom_site_label_3
_geom_angle
_geom_angle_site_symmetry_1
_geom_angle_site_symmetry_3
_geom_angle_publ_flag
C00C N001 C005 108.05(18) . . ?
C00D N002 C004 108.23(18) . . ?
C00F C003 C00C 132.2(2) . . ?
C00F C003 C00G 121.8(2) . . ?
C00G C003 C00C 106.00(18) . . ?
N002 C004 C00I 109.45(17) . . ?
C005 C004 N002 119.68(19) . . ?
C005 C004 C00I 129.81(19) . . ?
N001 C005 C00G 109.43(17) . . ?
C004 C005 N001 118.57(19) . . ?
C004 C005 C00G 131.1(2) . . ?
C00I C006 C00D 106.02(18) . . ?
C00K C006 C00D 131.9(2) . . ?
C00K C006 C00I 122.1(2) . . ?
C00A C007 C00B 118.04(19) . . ?
C00I C007 C00A 117.77(19) . . ?
C00I C007 C00B 123.87(19) . . ?
C00G C008 C00H 122.57(19) . . ?
C00G C008 C00J 117.87(19) . . ?
C00J C008 C00H 119.33(19) . . ?
C00U C009 C00D 120.7(2) . . ?
C00U C009 C00V 118.8(2) . . ?
C00V C009 C00D 120.5(2) . . ?
C00E C00A C007 120.29(19) . . ?
C00W C00A C007 122.2(2) . . ?
C00W C00A C00E 117.4(2) . . ?
C00P C00B C007 119.27(19) . . ?
C00Z C00B C007 121.9(2) . . ?
C00Z C00B C00P 118.7(2) . . ?
N001 C00C C003 111.91(18) . . ?
N001 C00C C00L 121.21(19) . . ?
C003 C00C C00L 126.83(19) . . ?
N002 C00D C006 111.65(18) . . ?
N002 C00D C009 122.22(19) . . ?
C006 C00D C009 126.13(19) . . ?
C00K C00E C00A 120.0(2) . . ?
C00K C00E C00Q 119.9(2) . . ?
C00Q C00E C00A 119.8(2) . . ?
C003 C00F H00F 120.4 . . ?
C003 C00F C00M 119.2(2) . . ?
C00M C00F H00F 120.4 . . ?
C003 C00G C005 104.12(17) . . ?
C008 C00G C003 120.54(19) . . ?
C008 C00G C005 135.32(19) . . ?
C00R C00H C008 118.54(19) . . ?
C00X C00H C008 122.6(2) . . ?
C00X C00H C00R 118.9(2) . . ?
C006 C00I C004 103.91(18) . . ?
C007 C00I C004 135.8(2) . . ?
C007 C00I C006 120.22(19) . . ?
C00M C00J C008 120.17(19) . . ?
C00S C00J C008 122.7(2) . . ?
C00S C00J C00M 117.1(2) . . ?
C006 C00K C00E 118.6(2) . . ?
C006 C00K H00K 120.7 . . ?
C00E C00K H00K 120.7 . . ?
C00O C00L C00C 121.1(2) . . ?
C00O C00L C00T 118.5(2) . . ?
C00T C00L C00C 120.3(2) . . ?
C00F C00M C00J 119.99(19) . . ?
C00N C00M C00F 120.3(2) . . ?
C00N C00M C00J 119.6(2) . . ?
C00M C00N H00N 119.2 . . ?
C010 C00N C00M 121.5(2) . . ?
C010 C00N H00N 119.2 . . ?
C00L C00O H00O 119.6 . . ?
C00Y C00O C00L 120.7(2) . . ?
C00Y C00O H00O 119.6 . . ?
C00B C00P H00P 119.6 . . ?
C016 C00P C00B 120.7(2) . . ?
C016 C00P H00P 119.6 . . ?
C00E C00Q H00Q 119.6 . . ?
C011 C00Q C00E 120.9(2) . . ?
C011 C00Q H00Q 119.6 . . ?
C00H C00R H00R 119.7 . . ?
C015 C00R C00H 120.6(2) . . ?
C015 C00R H00R 119.7 . . ?
C00J C00S H00S 119.1 . . ?
C014 C00S C00J 121.8(2) . . ?
C014 C00S H00S 119.1 . . ?
C00L C00T H00T 119.7 . . ?
C013 C00T C00L 120.5(2) . . ?
C013 C00T H00T 119.7 . . ?
C009 C00U H00U 119.8 . . ?
C018 C00U C009 120.4(2) . . ?
C018 C00U H00U 119.8 . . ?
C009 C00V H00V 119.8 . . ?
C017 C00V C009 120.4(2) . . ?
C017 C00V H00V 119.8 . . ?
C00A C00W H00W 119.5 . . ?
C019 C00W C00A 121.0(2) . . ?
C019 C00W H00W 119.5 . . ?
C00H C00X H00X 119.9 . . ?
C01B C00X C00H 120.2(2) . . ?
C01B C00X H00X 119.9 . . ?
C00O C00Y H00Y 119.9 . . ?
C00O C00Y C012 120.1(2) . . ?
C012 C00Y H00Y 119.9 . . ?
C00B C00Z H00Z 119.6 . . ?
C01D C00Z C00B 120.8(2) . . ?
C01D C00Z H00Z 119.6 . . ?
C00N C010 H010 120.3 . . ?
C00N C010 C014 119.3(2) . . ?
C014 C010 H010 120.3 . . ?
C00Q C011 H011 120.2 . . ?
C00Q C011 C019 119.6(2) . . ?
C019 C011 H011 120.2 . . ?
C00Y C012 H012 120.1 . . ?
C00Y C012 C013 119.7(2) . . ?
C013 C012 H012 120.1 . . ?
C00T C013 C012 120.4(2) . . ?
C00T C013 H013 119.8 . . ?
C012 C013 H013 119.8 . . ?
C00S C014 C010 120.6(2) . . ?
C00S C014 H014 119.7 . . ?
C010 C014 H014 119.7 . . ?
C00R C015 H015 119.9 . . ?
C01E C015 C00R 120.2(2) . . ?
C01E C015 H015 119.9 . . ?
C00P C016 H016 120.1 . . ?
C01A C016 C00P 119.9(2) . . ?
C01A C016 H016 120.1 . . ?
C00V C017 H017 119.9 . . ?
C01C C017 C00V 120.1(2) . . ?
C01C C017 H017 119.9 . . ?
C00U C018 H018 119.9 . . ?
C01C C018 C00U 120.2(2) . . ?
C01C C018 H018 119.9 . . ?
C00W C019 C011 121.2(2) . . ?
C00W C019 H019 119.4 . . ?
C011 C019 H019 119.4 . . ?
C016 C01A H01A 120.0 . . ?
C016 C01A C01D 120.0(2) . . ?
C01D C01A H01A 120.0 . . ?
C00X C01B H01B 119.8 . . ?
C01E C01B C00X 120.5(2) . . ?
C01E C01B H01B 119.8 . . ?
C017 C01C C018 119.9(2) . . ?
C017 C01C H01C 120.0 . . ?
C018 C01C H01C 120.0 . . ?
C00Z C01D C01A 119.9(2) . . ?
C00Z C01D H01D 120.0 . . ?
C01A C01D H01D 120.0 . . ?
C015 C01E H01E 120.1 . . ?
C01B C01E C015 119.7(2) . . ?
C01B C01E H01E 120.1 . . ?

loop_
_geom_bond_atom_site_label_1
_geom_bond_atom_site_label_2
_geom_bond_distance
_geom_bond_site_symmetry_2
_geom_bond_publ_flag
N001 C005 1.405(3) . ?
N001 C00C 1.311(3) . ?
N002 C004 1.397(3) . ?
N002 C00D 1.316(3) . ?
C003 C00C 1.462(3) . ?
C003 C00F 1.361(3) . ?
C003 C00G 1.430(3) . ?
C004 C005 1.374(3) . ?
C004 C00I 1.478(3) . ?
C005 C00G 1.476(3) . ?
C006 C00D 1.458(3) . ?
C006 C00I 1.431(3) . ?
C006 C00K 1.369(3) . ?
C007 C00A 1.443(3) . ?
C007 C00B 1.493(3) . ?
C007 C00I 1.380(3) . ?
C008 C00G 1.383(3) . ?
C008 C00H 1.488(3) . ?
C008 C00J 1.439(3) . ?
C009 C00D 1.470(3) . ?
C009 C00U 1.391(3) . ?
C009 C00V 1.395(3) . ?
C00A C00E 1.427(3) . ?
C00A C00W 1.415(3) . ?
C00B C00P 1.395(3) . ?
C00B C00Z 1.389(3) . ?
C00C C00L 1.465(3) . ?
C00E C00K 1.405(3) . ?
C00E C00Q 1.419(3) . ?
C00F H00F 0.9500 . ?
C00F C00M 1.408(3) . ?
C00H C00R 1.392(3) . ?
C00H C00X 1.392(3) . ?
C00J C00M 1.428(3) . ?
C00J C00S 1.412(3) . ?
C00K H00K 0.9500 . ?
C00L C00O 1.400(3) . ?
C00L C00T 1.401(3) . ?
C00M C00N 1.405(3) . ?
C00N H00N 0.9500 . ?
C00N C010 1.367(3) . ?
C00O H00O 0.9500 . ?
C00O C00Y 1.384(3) . ?
C00P H00P 0.9500 . ?
C00P C016 1.386(3) . ?
C00Q H00Q 0.9500 . ?
C00Q C011 1.358(3) . ?
C00R H00R 0.9500 . ?
C00R C015 1.384(3) . ?
C00S H00S 0.9500 . ?
C00S C014 1.372(3) . ?
C00T H00T 0.9500 . ?
C00T C013 1.380(3) . ?
C00U H00U 0.9500 . ?
C00U C018 1.387(3) . ?
C00V H00V 0.9500 . ?
C00V C017 1.391(3) . ?
C00W H00W 0.9500 . ?
C00W C019 1.370(3) . ?
C00X H00X 0.9500 . ?
C00X C01B 1.388(3) . ?
C00Y H00Y 0.9500 . ?
C00Y C012 1.385(3) . ?
C00Z H00Z 0.9500 . ?
C00Z C01D 1.384(3) . ?
C010 H010 0.9500 . ?
C010 C014 1.401(3) . ?
C011 H011 0.9500 . ?
C011 C019 1.405(3) . ?
C012 H012 0.9500 . ?
C012 C013 1.393(3) . ?
C013 H013 0.9500 . ?
C014 H014 0.9500 . ?
C015 H015 0.9500 . ?
C015 C01E 1.381(3) . ?
C016 H016 0.9500 . ?
C016 C01A 1.382(3) . ?
C017 H017 0.9500 . ?
C017 C01C 1.377(4) . ?
C018 H018 0.9500 . ?
C018 C01C 1.385(4) . ?
C019 H019 0.9500 . ?
C01A H01A 0.9500 . ?
C01A C01D 1.389(4) . ?
C01B H01B 0.9500 . ?
C01B C01E 1.380(4) . ?
C01C H01C 0.9500 . ?
C01D H01D 0.9500 . ?
C01E H01E 0.9500 . ?

loop_
_geom_torsion_atom_site_label_1
_geom_torsion_atom_site_label_2
_geom_torsion_atom_site_label_3
_geom_torsion_atom_site_label_4
_geom_torsion
_geom_torsion_site_symmetry_1
_geom_torsion_site_symmetry_2
_geom_torsion_site_symmetry_3
_geom_torsion_site_symmetry_4
_geom_torsion_publ_flag
N001 C005 C00G C003 -7.2(2) . . . . ?
N001 C005 C00G C008 171.3(2) . . . . ?
N001 C00C C00L C00O 146.6(2) . . . . ?
N001 C00C C00L C00T -30.4(3) . . . . ?
N002 C004 C005 N001 160.11(19) . . . . ?
N002 C004 C005 C00G -7.6(3) . . . . ?
N002 C004 C00I C006 -8.4(2) . . . . ?
N002 C004 C00I C007 168.9(2) . . . . ?
C003 C00C C00L C00O -30.8(3) . . . . ?
C003 C00C C00L C00T 152.3(2) . . . . ?
C003 C00F C00M C00J -1.1(3) . . . . ?
C003 C00F C00M C00N -178.2(2) . . . . ?
C004 N002 C00D C006 0.4(2) . . . . ?
C004 N002 C00D C009 -179.81(19) . . . . ?
C004 C005 C00G C003 161.4(2) . . . . ?
C004 C005 C00G C008 -20.1(4) . . . . ?
C005 N001 C00C C003 -1.1(2) . . . . ?
C005 N001 C00C C00L -178.79(19) . . . . ?
C005 C004 C00I C006 159.6(2) . . . . ?
C005 C004 C00I C007 -23.2(4) . . . . ?
C007 C00A C00E C00K 6.3(3) . . . . ?
C007 C00A C00E C00Q -179.09(19) . . . . ?
C007 C00A C00W C019 -179.1(2) . . . . ?
C007 C00B C00P C016 -175.1(2) . . . . ?
C007 C00B C00Z C01D 175.5(2) . . . . ?
C008 C00H C00R C015 -179.3(2) . . . . ?
C008 C00H C00X C01B 179.6(2) . . . . ?
C008 C00J C00M C00F 3.2(3) . . . . ?
C008 C00J C00M C00N -179.64(19) . . . . ?
C008 C00J C00S C014 -178.7(2) . . . . ?
C009 C00U C018 C01C 0.0(3) . . . . ?
C009 C00V C017 C01C 0.1(4) . . . . ?
C00A C007 C00B C00P 109.2(2) . . . . ?
C00A C007 C00B C00Z -66.1(3) . . . . ?
C00A C007 C00I C004 176.0(2) . . . . ?
C00A C007 C00I C006 -7.1(3) . . . . ?
C00A C00E C00K C006 -2.6(3) . . . . ?
C00A C00E C00Q C011 -2.5(3) . . . . ?
C00A C00W C019 C011 -1.1(4) . . . . ?
C00B C007 C00A C00E -175.05(19) . . . . ?
C00B C007 C00A C00W 2.7(3) . . . . ?
C00B C007 C00I C004 -10.7(4) . . . . ?
C00B C007 C00I C006 166.26(19) . . . . ?
C00B C00P C016 C01A -0.3(3) . . . . ?
C00B C00Z C01D C01A -0.8(4) . . . . ?
C00C N001 C005 C004 -164.97(19) . . . . ?
C00C N001 C005 C00G 5.2(2) . . . . ?
C00C C003 C00F C00M 176.3(2) . . . . ?
C00C C003 C00G C005 6.2(2) . . . . ?
C00C C003 C00G C008 -172.56(19) . . . . ?
C00C C00L C00O C00Y -175.2(2) . . . . ?
C00C C00L C00T C013 176.2(2) . . . . ?
C00D N002 C004 C005 -164.28(19) . . . . ?
C00D N002 C004 C00I 5.1(2) . . . . ?
C00D C006 C00I C004 8.2(2) . . . . ?
C00D C006 C00I C007 -169.61(19) . . . . ?
C00D C006 C00K C00E 175.0(2) . . . . ?
C00D C009 C00U C018 -177.3(2) . . . . ?
C00D C009 C00V C017 177.2(2) . . . . ?
C00E C00A C00W C019 -1.3(3) . . . . ?
C00E C00Q C011 C019 0.2(3) . . . . ?
C00F C003 C00C N001 176.0(2) . . . . ?
C00F C003 C00C C00L -6.5(4) . . . . ?
C00F C003 C00G C005 -173.33(19) . . . . ?
C00F C003 C00G C008 7.9(3) . . . . ?
C00F C00M C00N C010 174.9(2) . . . . ?
C00G C003 C00C N001 -3.5(2) . . . . ?
C00G C003 C00C C00L 174.0(2) . . . . ?
C00G C003 C00F C00M -4.3(3) . . . . ?
C00G C008 C00H C00R -55.5(3) . . . . ?
C00G C008 C00H C00X 125.3(2) . . . . ?
C00G C008 C00J C00M 0.2(3) . . . . ?
C00G C008 C00J C00S 177.9(2) . . . . ?
C00H C008 C00G C003 168.89(19) . . . . ?
C00H C008 C00G C005 -9.4(4) . . . . ?
C00H C008 C00J C00M -174.44(19) . . . . ?
C00H C008 C00J C00S 3.3(3) . . . . ?
C00H C00R C015 C01E 0.0(4) . . . . ?
C00H C00X C01B C01E -0.6(3) . . . . ?
C00I C004 C005 N001 -6.8(3) . . . . ?
C00I C004 C005 C00G -174.5(2) . . . . ?
C00I C006 C00D N002 -5.8(2) . . . . ?
C00I C006 C00D C009 174.4(2) . . . . ?
C00I C006 C00K C00E -6.0(3) . . . . ?
C00I C007 C00A C00E -1.3(3) . . . . ?
C00I C007 C00A C00W 176.5(2) . . . . ?
C00I C007 C00B C00P -64.1(3) . . . . ?
C00I C007 C00B C00Z 120.6(2) . . . . ?
C00J C008 C00G C003 -5.5(3) . . . . ?
C00J C008 C00G C005 176.2(2) . . . . ?
C00J C008 C00H C00R 118.8(2) . . . . ?
C00J C008 C00H C00X -60.4(3) . . . . ?
C00J C00M C00N C010 -2.2(3) . . . . ?
C00J C00S C014 C010 -1.2(4) . . . . ?
C00K C006 C00D N002 173.3(2) . . . . ?
C00K C006 C00D C009 -6.5(4) . . . . ?
C00K C006 C00I C004 -171.0(2) . . . . ?
C00K C006 C00I C007 11.2(3) . . . . ?
C00K C00E C00Q C011 172.1(2) . . . . ?
C00L C00O C00Y C012 -1.0(3) . . . . ?
C00L C00T C013 C012 -1.0(4) . . . . ?
C00M C00J C00S C014 -0.9(3) . . . . ?
C00M C00N C010 C014 0.1(3) . . . . ?
C00N C010 C014 C00S 1.6(4) . . . . ?
C00O C00L C00T C013 -0.8(3) . . . . ?
C00O C00Y C012 C013 -0.9(4) . . . . ?
C00P C00B C00Z C01D 0.2(3) . . . . ?
C00P C016 C01A C01D -0.3(4) . . . . ?
C00Q C00E C00K C006 -177.2(2) . . . . ?
C00Q C011 C019 C00W 1.6(4) . . . . ?
C00R C00H C00X C01B 0.4(3) . . . . ?
C00R C015 C01E C01B -0.2(4) . . . . ?
C00S C00J C00M C00F -174.58(19) . . . . ?
C00S C00J C00M C00N 2.5(3) . . . . ?
C00T C00L C00O C00Y 1.8(3) . . . . ?
C00U C009 C00D N002 -29.5(3) . . . . ?
C00U C009 C00D C006 150.2(2) . . . . ?
C00U C009 C00V C017 -2.1(3) . . . . ?
C00U C018 C01C C017 -2.0(4) . . . . ?
C00V C009 C00D N002 151.1(2) . . . . ?
C00V C009 C00D C006 -29.1(3) . . . . ?
C00V C009 C00U C018 2.0(3) . . . . ?
C00V C017 C01C C018 2.0(4) . . . . ?
C00W C00A C00E C00K -171.6(2) . . . . ?
C00W C00A C00E C00Q 3.0(3) . . . . ?
C00X C00H C00R C015 -0.1(3) . . . . ?
C00X C01B C01E C015 0.5(4) . . . . ?
C00Y C012 C013 C00T 1.8(4) . . . . ?
C00Z C00B C00P C016 0.3(3) . . . . ?
C016 C01A C01D C00Z 0.8(4) . . . . ?
